data_4516986
loop_
_publ_author_name
'Zeng, Dai'
'Yuan, Xiang-Ai'
'Liu, Jing-Cui'
'Li, Li'
'Wang, Lu-Ping'
'Qin, Ming-Feng'
'Bao, Song-Song'
'Ma, Jing'
'Zheng, Li-Min'

_publ_section_title
;
 Cyclometalated Iridium(III) Complexes Incorporating Aromatic Phosphonate
 Ligands: Syntheses, Structures, and Tunable Optical Properties.
;
_journal_issue 15
_journal_name_full 'ACS omega'
_journal_page_first 16543
_journal_page_last 16550
_journal_paper_doi 10.1021/acsomega.9b02311
_journal_volume 4
_journal_year 2019
_chemical_formula_moiety C31H31IrN3O5P
_chemical_formula_sum 'C31 H31 Ir N3 O5 P'
_chemical_formula_weight 748.76
_space_group_crystal_system monoclinic
_space_group_IT_number 14
_space_group_name_Hall '-P 2ybc'
_space_group_name_H-M_alt 'P 1 21/c 1'
_atom_sites_solution_hydrogens mixed
_audit_creation_method SHELXL-2014/7
_cell_angle_alpha 90
_cell_angle_beta 105.279(3)
_cell_angle_gamma 90
_cell_formula_units_Z 4
_cell_length_a 12.232(2)
_cell_length_b 15.846(3)
_cell_length_c 15.553(3)
_cell_measurement_reflns_used 7714
_cell_measurement_temperature 293(2)
_cell_measurement_theta_max 27.357
_cell_measurement_theta_min 2.289
_cell_volume 2908.1(9)
_computing_cell_refinement SMART
_computing_data_collection 'SMART (Bruker, 2000)'
_computing_data_reduction 'SAINT (Bruker, 2000)'
_computing_molecular_graphics SHELXTL
_computing_publication_material SHELXTL
_computing_structure_refinement 'SHELXL-2014/7 (Sheldrick, 2014)'
_computing_structure_solution 'SHELXTL (Bruker, 2000)'
_diffrn_ambient_temperature 293(2)
_diffrn_measured_fraction_theta_full 0.996
_diffrn_measured_fraction_theta_max 0.996
_diffrn_measurement_device_type 'Bruker Smart Apex DUO'
_diffrn_radiation_type MoK\a
_diffrn_radiation_wavelength 0.71073
_diffrn_reflns_av_R_equivalents 0.0537
_diffrn_reflns_av_unetI/netI 0.0466
_diffrn_reflns_Laue_measured_fraction_full 0.996
_diffrn_reflns_Laue_measured_fraction_max 0.996
_diffrn_reflns_limit_h_max 14
_diffrn_reflns_limit_h_min -14
_diffrn_reflns_limit_k_max 18
_diffrn_reflns_limit_k_min -18
_diffrn_reflns_limit_l_max 18
_diffrn_reflns_limit_l_min -14
_diffrn_reflns_number 19740
_diffrn_reflns_point_group_measured_fraction_full 0.996
_diffrn_reflns_point_group_measured_fraction_max 0.996
_diffrn_reflns_theta_full 24.999
_diffrn_reflns_theta_max 24.999
_diffrn_reflns_theta_min 1.726
_exptl_absorpt_coefficient_mu 4.691
_exptl_absorpt_correction_T_max 0.651
_exptl_absorpt_correction_T_min 0.255
_exptl_absorpt_correction_type multi-scan
_exptl_absorpt_process_details 'SADABS(Bruker, 2000)'
_exptl_crystal_colour yellow
_exptl_crystal_density_diffrn 1.710
_exptl_crystal_description rod
_exptl_crystal_F_000 1480
_exptl_crystal_size_max 0.420
_exptl_crystal_size_mid 0.250
_exptl_crystal_size_min 0.100
_refine_diff_density_max 1.223
_refine_diff_density_min -0.919
_refine_diff_density_rms 0.138
_refine_ls_extinction_method none
_refine_ls_goodness_of_fit_ref 1.021
_refine_ls_hydrogen_treatment constr
_refine_ls_matrix_type full
_refine_ls_number_parameters 370
_refine_ls_number_reflns 5112
_refine_ls_number_restraints 19
_refine_ls_restrained_S_all 1.027
_refine_ls_R_factor_all 0.0415
_refine_ls_R_factor_gt 0.0315
_refine_ls_shift/su_max 0.002
_refine_ls_shift/su_mean 0.000
_refine_ls_structure_factor_coef Fsqd
_refine_ls_weighting_details 'w=1/[\s^2^(Fo^2^)+(0.0660P)^2^] where P=(Fo^2^+2Fc^2^)/3'
_refine_ls_weighting_scheme calc
_refine_ls_wR_factor_gt 0.0926
_refine_ls_wR_factor_ref 0.0991
_reflns_Friedel_coverage 0.000
_reflns_number_gt 4273
_reflns_number_total 5112
_reflns_threshold_expression 'I > 2\s(I)'
_cod_data_source_file ao9b02311_si_002.cif
_cod_data_source_block compound_1
_cod_original_cell_volume 2908.2(10)
_cod_original_sg_symbol_H-M 'P 21/c'
_cod_database_code 4516986
_shelx_shelxl_version_number 2014/7
_shelx_space_group_comment
;
The symmetry employed for this shelxl refinement is uniquely defined
by the following loop, which should always be used as a source of
symmetry information in preference to the above space-group names.
They are only intended as comments.
;
_shelx_estimated_absorpt_t_min 0.243
_shelx_estimated_absorpt_t_max 0.651

loop_
_space_group_symop_operation_xyz
'x, y, z'
'-x, y+1/2, -z+1/2'
'-x, -y, -z'
'x, -y-1/2, z-1/2'

loop_
_atom_site_label
_atom_site_type_symbol
_atom_site_fract_x
_atom_site_fract_y
_atom_site_fract_z
_atom_site_U_iso_or_equiv
_atom_site_adp_type
_atom_site_occupancy
_atom_site_site_symmetry_order
_atom_site_calc_flag
_atom_site_refinement_flags_posn
_atom_site_refinement_flags_adp
Ir1 Ir 0.13695(2) 0.18504(2) 0.85460(2) 0.02344(10) Uani 1 1 d . .
P1 P 0.36242(11) 0.07917(8) 0.93851(9) 0.0266(3) Uani 1 1 d . .
O1 O 0.3059(3) 0.1614(2) 0.9457(3) 0.0309(8) Uani 1 1 d . .
O2 O 0.4797(3) 0.0836(2) 0.9253(3) 0.0331(9) Uani 1 1 d . .
O3 O 0.3610(3) 0.0228(2) 1.0210(2) 0.0348(9) Uani 1 1 d . .
H3A H 0.4161 -0.0087 1.0321 0.052 Uiso 1 1 calc R U
O4 O 0.6184(7) 0.2247(6) 0.9537(8) 0.165(4) Uani 1 1 d . .
H4D H 0.5946 0.1717 0.9249 0.248 Uiso 1 1 d R U
O5 O 0.5539(5) 0.4264(4) 0.8618(5) 0.0906(19) Uani 1 1 d . .
N1 N 0.1682(4) 0.0607(3) 0.8083(3) 0.0269(9) Uani 1 1 d . .
N2 N 0.0457(3) 0.1355(3) 0.9358(3) 0.0255(9) Uani 1 1 d . .
N3 N 0.2188(4) 0.2491(3) 0.7760(3) 0.0293(10) Uani 1 1 d . .
C1 C 0.2696(4) 0.0247(3) 0.8452(3) 0.0279(11) Uani 1 1 d . .
C2 C 0.2986(5) -0.0540(4) 0.8168(4) 0.0396(14) Uani 1 1 d . .
H2B H 0.3694 -0.0774 0.8423 0.048 Uiso 1 1 calc R U
C3 C 0.2200(6) -0.0968(4) 0.7497(4) 0.0457(16) Uani 1 1 d . .
H3B H 0.2377 -0.1489 0.7295 0.055 Uiso 1 1 calc R U
C4 C 0.1167(5) -0.0610(4) 0.7145(4) 0.0392(14) Uani 1 1 d . .
H4A H 0.0625 -0.0893 0.6708 0.047 Uiso 1 1 calc R U
C5 C 0.0923(5) 0.0174(3) 0.7434(4) 0.0343(13) Uani 1 1 d . .
H5A H 0.0219 0.0414 0.7179 0.041 Uiso 1 1 calc R U
C6 C 0.0924(5) 0.1090(3) 1.0198(3) 0.0287(12) Uani 1 1 d . .
H6A H 0.1708 0.1055 1.0402 0.034 Uiso 1 1 calc R U
C7 C 0.0272(5) 0.0869(3) 1.0762(4) 0.0361(13) Uani 1 1 d . .
H7A H 0.0609 0.0696 1.1343 0.043 Uiso 1 1 calc R U
C8 C -0.0885(6) 0.0911(4) 1.0447(4) 0.0400(15) Uani 1 1 d . .
H8A H -0.1344 0.0775 1.0818 0.048 Uiso 1 1 calc R U
C9 C -0.1369(5) 0.1156(4) 0.9575(4) 0.0382(14) Uani 1 1 d . .
H9A H -0.2153 0.1173 0.9355 0.046 Uiso 1 1 calc R U
C10 C -0.0683(4) 0.1374(3) 0.9037(4) 0.0299(12) Uani 1 1 d . .
C11 C -0.1053(5) 0.1662(3) 0.8109(4) 0.0309(12) Uani 1 1 d . .
C12 C -0.2201(5) 0.1632(4) 0.7599(4) 0.0401(15) Uani 1 1 d . .
H12A H -0.2761 0.1439 0.7856 0.048 Uiso 1 1 calc R U
C13 C -0.2479(5) 0.1889(4) 0.6730(5) 0.0454(18) Uani 1 1 d . .
H13A H -0.3227 0.1868 0.6389 0.054 Uiso 1 1 calc R U
C14 C -0.1624(5) 0.2185(4) 0.6358(4) 0.0423(15) Uani 1 1 d . .
H14A H -0.1814 0.2352 0.5764 0.051 Uiso 1 1 calc R U
C15 C -0.0504(5) 0.2233(3) 0.6851(4) 0.0348(13) Uani 1 1 d . .
H15A H 0.0041 0.2453 0.6594 0.042 Uiso 1 1 calc R U
C16 C -0.0187(5) 0.1950(3) 0.7746(4) 0.0285(12) Uani 1 1 d . .
C17 C 0.2548(5) 0.2151(4) 0.7093(4) 0.0394(14) Uani 1 1 d . .
H17A H 0.2397 0.1585 0.6948 0.047 Uiso 1 1 calc R U
C18 C 0.3144(5) 0.2624(5) 0.6611(4) 0.0451(16) Uani 1 1 d . .
H18A H 0.3393 0.2376 0.6155 0.054 Uiso 1 1 calc R U
C19 C 0.3356(5) 0.3456(5) 0.6817(5) 0.0508(18) Uani 1 1 d . .
H19A H 0.3757 0.3779 0.6504 0.061 Uiso 1 1 calc R U
C20 C 0.2975(5) 0.3811(4) 0.7485(4) 0.0457(16) Uani 1 1 d . .
H20A H 0.3125 0.4376 0.7631 0.055 Uiso 1 1 calc R U
C21 C 0.2358(5) 0.3327(4) 0.7952(4) 0.0359(14) Uani 1 1 d . .
C22 C 0.1875(5) 0.3634(4) 0.8653(4) 0.0366(13) Uani 1 1 d . .
C23 C 0.1969(5) 0.4480(4) 0.8966(5) 0.0460(16) Uani 1 1 d . .
H23A H 0.2349 0.4878 0.8714 0.055 Uiso 1 1 calc R U
C24 C 0.1519(6) 0.4700(4) 0.9615(5) 0.0528(18) Uani 1 1 d . .
H24A H 0.1579 0.5258 0.9807 0.063 Uiso 1 1 calc R U
C25 C 0.0951(5) 0.4120(4) 1.0023(4) 0.0463(16) Uani 1 1 d . .
H25A H 0.0650 0.4284 1.0487 0.056 Uiso 1 1 calc R U
C26 C 0.0849(5) 0.3280(4) 0.9712(4) 0.0390(14) Uani 1 1 d . .
H26A H 0.0463 0.2891 0.9971 0.047 Uiso 1 1 calc R U
C27 C 0.1308(4) 0.3017(3) 0.9031(4) 0.0262(12) Uani 1 1 d . .
C28 C 0.5702(12) 0.2865(6) 0.8998(10) 0.142(6) Uani 1 1 d D U
H28A H 0.4897 0.2786 0.8868 0.171 Uiso 1 1 d R U
H28B H 0.5906 0.2808 0.8446 0.171 Uiso 1 1 d R U
C29 C 0.5821(12) 0.3679(6) 0.9289(8) 0.149(6) Uani 1 1 d D U
H29A H 0.5473 0.3780 0.9765 0.179 Uiso 1 1 d R U
H29B H 0.6625 0.3735 0.9531 0.179 Uiso 1 1 d R U
C30 C 0.5536(13) 0.5125(6) 0.8774(8) 0.148(6) Uani 1 1 d . U
H30A H 0.6303 0.5290 0.9049 0.177 Uiso 1 1 d R U
H30B H 0.5106 0.5217 0.9200 0.177 Uiso 1 1 d R U
C31 C 0.5090(10) 0.5644(5) 0.8046(10) 0.132(6) Uani 1 1 d . .
H31A H 0.5135 0.6222 0.8238 0.198 Uiso 1 1 calc R U
H31B H 0.5515 0.5573 0.7612 0.198 Uiso 1 1 calc R U
H31C H 0.4312 0.5497 0.7784 0.198 Uiso 1 1 calc R U

loop_
_atom_site_aniso_label
_atom_site_aniso_U_11
_atom_site_aniso_U_22
_atom_site_aniso_U_33
_atom_site_aniso_U_23
_atom_site_aniso_U_13
_atom_site_aniso_U_12
Ir1 0.02676(15) 0.01780(15) 0.02375(15) 0.00263(7) 0.00310(9) 0.00120(7)
P1 0.0276(7) 0.0236(7) 0.0276(7) 0.0021(6) 0.0054(6) 0.0037(5)
O1 0.030(2) 0.026(2) 0.032(2) -0.0028(17) -0.0004(16) 0.0041(16)
O2 0.0292(19) 0.032(2) 0.037(2) 0.0080(17) 0.0074(17) 0.0018(16)
O3 0.036(2) 0.035(2) 0.035(2) 0.0068(17) 0.0129(17) 0.0106(16)
O4 0.110(7) 0.115(7) 0.239(12) 0.032(8) -0.012(7) -0.018(6)
O5 0.089(4) 0.071(4) 0.104(5) 0.010(4) 0.012(4) -0.016(3)
N1 0.035(2) 0.022(2) 0.024(2) 0.0046(18) 0.0076(19) 0.0001(18)
N2 0.032(2) 0.019(2) 0.026(2) -0.0008(18) 0.0083(19) -0.0005(17)
N3 0.026(2) 0.033(3) 0.027(2) 0.007(2) 0.0029(19) 0.0025(18)
C1 0.035(3) 0.021(3) 0.029(3) 0.000(2) 0.010(2) -0.002(2)
C2 0.048(3) 0.028(3) 0.043(4) 0.001(3) 0.012(3) 0.008(3)
C3 0.066(4) 0.027(3) 0.044(4) -0.014(3) 0.013(3) -0.005(3)
C4 0.049(4) 0.027(3) 0.037(3) -0.008(3) 0.005(3) -0.009(3)
C5 0.041(3) 0.026(3) 0.032(3) -0.003(2) 0.003(2) -0.009(2)
C6 0.036(3) 0.021(3) 0.028(3) -0.001(2) 0.006(2) 0.002(2)
C7 0.055(4) 0.024(3) 0.032(3) 0.001(2) 0.014(3) 0.002(2)
C8 0.060(4) 0.023(3) 0.045(4) -0.001(3) 0.029(3) -0.004(3)
C9 0.039(3) 0.028(3) 0.049(4) 0.004(3) 0.013(3) 0.003(2)
C10 0.036(3) 0.017(3) 0.036(3) 0.003(2) 0.008(2) 0.003(2)
C11 0.033(3) 0.021(3) 0.037(3) 0.000(2) 0.006(2) 0.001(2)
C12 0.031(3) 0.034(3) 0.052(4) 0.006(3) 0.004(3) -0.001(2)
C13 0.028(3) 0.036(4) 0.059(5) 0.010(3) -0.012(3) -0.004(2)
C14 0.049(4) 0.038(4) 0.032(3) 0.011(3) -0.003(3) 0.004(3)
C15 0.039(3) 0.023(3) 0.036(3) 0.003(2) -0.001(3) -0.001(2)
C16 0.032(3) 0.021(3) 0.031(3) -0.001(2) 0.005(2) 0.002(2)
C17 0.043(3) 0.043(4) 0.033(3) 0.014(3) 0.011(3) 0.008(3)
C18 0.040(3) 0.062(5) 0.036(3) 0.008(3) 0.014(3) 0.003(3)
C19 0.037(3) 0.066(5) 0.048(4) 0.029(4) 0.008(3) -0.009(3)
C20 0.040(3) 0.041(4) 0.049(4) 0.024(3) -0.001(3) -0.009(3)
C21 0.030(3) 0.028(3) 0.042(4) 0.007(3) -0.004(3) -0.007(2)
C22 0.033(3) 0.032(3) 0.040(3) 0.003(3) 0.001(3) -0.003(2)
C23 0.051(4) 0.024(3) 0.060(4) -0.001(3) 0.009(3) -0.005(3)
C24 0.059(4) 0.024(3) 0.064(5) -0.010(3) -0.006(4) -0.001(3)
C25 0.055(4) 0.030(3) 0.048(4) -0.012(3) 0.001(3) 0.010(3)
C26 0.047(4) 0.030(3) 0.038(3) 0.004(3) 0.007(3) 0.009(2)
C27 0.026(3) 0.021(3) 0.026(3) 0.002(2) -0.003(2) 0.002(2)
C28 0.143(11) 0.057(7) 0.184(13) 0.054(8) -0.031(9) 0.001(7)
C29 0.198(13) 0.062(7) 0.133(10) 0.037(7) -0.053(9) 0.015(8)
C30 0.249(15) 0.045(6) 0.101(8) -0.021(6) -0.041(9) -0.015(8)
C31 0.139(10) 0.041(5) 0.271(17) 0.039(7) 0.152(11) 0.016(5)

loop_
_atom_type_symbol
_atom_type_description
_atom_type_scat_dispersion_real
_atom_type_scat_dispersion_imag
_atom_type_scat_source
C C 0.0033 0.0016 'International Tables Vol C Tables 4.2.6.8 and 6.1.1.4'
H H 0.0000 0.0000 'International Tables Vol C Tables 4.2.6.8 and 6.1.1.4'
N N 0.0061 0.0033 'International Tables Vol C Tables 4.2.6.8 and 6.1.1.4'
O O 0.0106 0.0060 'International Tables Vol C Tables 4.2.6.8 and 6.1.1.4'
P P 0.1023 0.0942 'International Tables Vol C Tables 4.2.6.8 and 6.1.1.4'
Ir Ir -1.4442 7.9887 'International Tables Vol C Tables 4.2.6.8 and 6.1.1.4'

loop_
_geom_angle_atom_site_label_1
_geom_angle_atom_site_label_2
_geom_angle_atom_site_label_3
_geom_angle
C16 Ir1 C27 92.2(2)
C16 Ir1 N2 80.1(2)
C27 Ir1 N2 92.3(2)
C16 Ir1 N3 97.3(2)
C27 Ir1 N3 80.8(2)
N2 Ir1 N3 172.60(17)
C16 Ir1 N1 95.04(18)
C27 Ir1 N1 172.27(19)
N2 Ir1 N1 91.67(16)
N3 Ir1 N1 95.47(17)
C16 Ir1 O1 174.54(17)
C27 Ir1 O1 92.10(17)
N2 Ir1 O1 96.27(16)
N3 Ir1 O1 86.82(16)
N1 Ir1 O1 80.90(15)
O1 P1 O2 116.5(2)
O1 P1 O3 109.3(2)
O2 P1 O3 110.8(2)
O1 P1 C1 105.8(2)
O2 P1 C1 109.4(2)
O3 P1 C1 104.1(2)
P1 O1 Ir1 118.2(2)
P1 O3 H3A 109.5
C28 O4 H4D 108.8
C30 O5 C29 123.0(9)
C1 N1 C5 118.2(5)
C1 N1 Ir1 117.9(3)
C5 N1 Ir1 123.9(4)
C6 N2 C10 119.9(4)
C6 N2 Ir1 123.8(4)
C10 N2 Ir1 116.1(3)
C17 N3 C21 119.8(5)
C17 N3 Ir1 125.2(4)
C21 N3 Ir1 115.0(4)
N1 C1 C2 121.6(5)
N1 C1 P1 116.8(4)
C2 C1 P1 121.4(4)
C3 C2 C1 119.2(6)
C3 C2 H2B 120.4
C1 C2 H2B 120.4
C4 C3 C2 118.8(6)
C4 C3 H3B 120.6
C2 C3 H3B 120.6
C3 C4 C5 120.1(6)
C3 C4 H4A 120.0
C5 C4 H4A 120.0
N1 C5 C4 122.1(5)
N1 C5 H5A 119.0
C4 C5 H5A 119.0
N2 C6 C7 121.9(5)
N2 C6 H6A 119.0
C7 C6 H6A 119.0
C8 C7 C6 118.4(5)
C8 C7 H7A 120.8
C6 C7 H7A 120.8
C7 C8 C9 119.9(5)
C7 C8 H8A 120.1
C9 C8 H8A 120.1
C10 C9 C8 119.6(6)
C10 C9 H9A 120.2
C8 C9 H9A 120.2
N2 C10 C9 120.3(5)
N2 C10 C11 113.1(5)
C9 C10 C11 126.7(5)
C16 C11 C12 121.9(6)
C16 C11 C10 115.3(5)
C12 C11 C10 122.8(5)
C13 C12 C11 119.6(6)
C13 C12 H12A 120.2
C11 C12 H12A 120.2
C12 C13 C14 119.3(6)
C12 C13 H13A 120.3
C14 C13 H13A 120.3
C15 C14 C13 121.8(6)
C15 C14 H14A 119.1
C13 C14 H14A 119.1
C14 C15 C16 120.0(6)
C14 C15 H15A 120.0
C16 C15 H15A 120.0
C11 C16 C15 117.3(5)
C11 C16 Ir1 115.1(4)
C15 C16 Ir1 127.5(4)
N3 C17 C18 121.6(6)
N3 C17 H17A 119.2
C18 C17 H17A 119.2
C19 C18 C17 119.2(6)
C19 C18 H18A 120.4
C17 C18 H18A 120.4
C20 C19 C18 119.6(6)
C20 C19 H19A 120.2
C18 C19 H19A 120.2
C19 C20 C21 120.3(6)
C19 C20 H20A 119.9
C21 C20 H20A 119.9
N3 C21 C20 119.3(6)
N3 C21 C22 114.9(5)
C20 C21 C22 125.7(6)
C23 C22 C27 121.0(6)
C23 C22 C21 124.1(6)
C27 C22 C21 114.9(5)
C24 C23 C22 120.0(6)
C24 C23 H23A 120.0
C22 C23 H23A 120.0
C23 C24 C25 122.0(6)
C23 C24 H24A 119.0
C25 C24 H24A 119.0
C24 C25 C26 118.3(6)
C24 C25 H25A 120.9
C26 C25 H25A 120.9
C27 C26 C25 121.8(6)
C27 C26 H26A 119.1
C25 C26 H26A 119.1
C26 C27 C22 116.9(5)
C26 C27 Ir1 128.8(4)
C22 C27 Ir1 114.2(4)
O4 C28 C29 120.0(12)
O4 C28 H28A 107.4
C29 C28 H28A 102.1
O4 C28 H28B 108.6
C29 C28 H28B 110.8
H28A C28 H28B 107.0
C28 C29 O5 113.9(10)
C28 C29 H29A 112.5
O5 C29 H29A 113.6
C28 C29 H29B 103.1
O5 C29 H29B 105.2
H29A C29 H29B 107.4
O5 C30 C31 117.3(9)
O5 C30 H30A 107.4
C31 C30 H30A 109.2
O5 C30 H30B 107.4
C31 C30 H30B 107.7
H30A C30 H30B 107.4
C30 C31 H31A 109.5
C30 C31 H31B 109.5
H31A C31 H31B 109.5
C30 C31 H31C 109.5
H31A C31 H31C 109.5
H31B C31 H31C 109.5

loop_
_geom_bond_atom_site_label_1
_geom_bond_atom_site_label_2
_geom_bond_distance
Ir1 C16 1.987(6)
Ir1 C27 2.006(5)
Ir1 N2 2.050(4)
Ir1 N3 2.043(4)
Ir1 N1 2.166(4)
Ir1 O1 2.208(4)
P1 O1 1.494(4)
P1 O2 1.503(4)
P1 O3 1.568(4)
P1 C1 1.809(5)
O3 H3A 0.8200
O4 C28 1.322(13)
O4 H4D 0.9599
O5 C30 1.385(11)
O5 C29 1.370(11)
N1 C1 1.348(7)
N1 C5 1.363(7)
N2 C6 1.347(7)
N2 C10 1.352(7)
N3 C17 1.342(8)
N3 C21 1.362(7)
C1 C2 1.398(8)
C2 C3 1.394(9)
C2 H2B 0.9300
C3 C4 1.361(9)
C3 H3B 0.9300
C4 C5 1.381(8)
C4 H4A 0.9300
C5 H5A 0.9300
C6 C7 1.376(7)
C6 H6A 0.9300
C7 C8 1.373(9)
C7 H7A 0.9300
C8 C9 1.384(8)
C8 H8A 0.9300
C9 C10 1.377(8)
C9 H9A 0.9300
C10 C11 1.467(8)
C11 C16 1.401(8)
C11 C12 1.420(8)
C12 C13 1.366(10)
C12 H12A 0.9300
C13 C14 1.403(9)
C13 H13A 0.9300
C14 C15 1.385(8)
C14 H14A 0.9300
C15 C16 1.417(8)
C15 H15A 0.9300
C17 C18 1.393(8)
C17 H17A 0.9300
C18 C19 1.365(10)
C18 H18A 0.9300
C19 C20 1.367(10)
C19 H19A 0.9300
C20 C21 1.406(8)
C20 H20A 0.9300
C21 C22 1.454(9)
C22 C23 1.421(8)
C22 C27 1.413(8)
C23 C24 1.317(10)
C23 H23A 0.9300
C24 C25 1.402(10)
C24 H24A 0.9300
C25 C26 1.410(8)
C25 H25A 0.9300
C26 C27 1.388(9)
C26 H26A 0.9300
C28 C29 1.362(9)
C28 H28A 0.9600
C28 H28B 0.9601
C29 H29A 0.9600
C29 H29B 0.9600
C30 C31 1.391(15)
C30 H30A 0.9600
C30 H30B 0.9600
C31 H31A 0.9600
C31 H31B 0.9600
C31 H31C 0.9600
